data_4023026
loop_
_publ_author_name
'Tao Xiong'
'Qian Zhang'
'Zhiguo Zhang'
'Qun Liu'

_publ_section_title
;
 A Divergent Synthesis of \g-Iminolactones, Dihydroquinolin-2-ones,
 and \g-Lactames from \b-Hydroxymethylcyclopropanylamides
;
_journal_name_full 'Journal of Organic Chemistry'
_journal_page_first 8005
_journal_page_last 8009
_journal_paper_doi 10.1021/jo701495s
_journal_volume 72
_journal_year 2007
_chemical_formula_sum 'C H Cl N O'
_chemical_formula_weight 78.48
_chemical_name_systematic
; 
 ? 
;
_space_group_IT_number 14
_symmetry_cell_setting monoclinic
_symmetry_space_group_name_Hall '-P 2ybc'
_symmetry_space_group_name_H-M 'P 1 21/c 1'
_atom_sites_solution_hydrogens geom
_atom_sites_solution_primary direct
_atom_sites_solution_secondary difmap
_audit_creation_method SHELXL-97
_cell_angle_alpha 90.00
_cell_angle_beta 101.432(4)
_cell_angle_gamma 90.00
_cell_formula_units_Z 23
_cell_length_a 7.3223(19)
_cell_length_b 16.257(4)
_cell_length_c 15.537(4)
_cell_measurement_temperature 293(2)
_cell_volume 1812.8(8)
_computing_structure_refinement 'SHELXL-97 (Sheldrick, 1997)'
_computing_structure_solution 'SHELXS-97 (Sheldrick, 1990)'
_diffrn_ambient_temperature 293(2)
_diffrn_measured_fraction_theta_full 0.990
_diffrn_measured_fraction_theta_max 0.990
_diffrn_radiation_monochromator graphite
_diffrn_radiation_source 'fine-focus sealed tube'
_diffrn_radiation_type MoK\a
_diffrn_radiation_wavelength 0.71073
_diffrn_reflns_av_R_equivalents 0.0504
_diffrn_reflns_av_sigmaI/netI 0.0629
_diffrn_reflns_limit_h_max 9
_diffrn_reflns_limit_h_min -8
_diffrn_reflns_limit_k_max 14
_diffrn_reflns_limit_k_min -20
_diffrn_reflns_limit_l_max 18
_diffrn_reflns_limit_l_min -19
_diffrn_reflns_number 10308
_diffrn_reflns_theta_full 26.11
_diffrn_reflns_theta_max 26.11
_diffrn_reflns_theta_min 1.83
_exptl_absorpt_coefficient_mu 0.942
_exptl_crystal_density_diffrn 1.653
_exptl_crystal_density_method 'not measured'
_exptl_crystal_F_000 897
_refine_diff_density_max 0.203
_refine_diff_density_min -0.198
_refine_diff_density_rms 0.032
_refine_ls_extinction_method none
_refine_ls_goodness_of_fit_ref 0.694
_refine_ls_hydrogen_treatment mixed
_refine_ls_matrix_type full
_refine_ls_number_parameters 289
_refine_ls_number_reflns 3562
_refine_ls_number_restraints 0
_refine_ls_restrained_S_all 0.694
_refine_ls_R_factor_all 0.0887
_refine_ls_R_factor_gt 0.0424
_refine_ls_shift/su_max 0.499
_refine_ls_shift/su_mean 0.024
_refine_ls_structure_factor_coef Fsqd
_refine_ls_weighting_details 'calc w=1/[\s^2^(Fo^2^)+(0.1000P)^2^+0.0000P] where P=(Fo^2^+2Fc^2^)/3'
_refine_ls_weighting_scheme calc
_refine_ls_wR_factor_gt 0.1069
_refine_ls_wR_factor_ref 0.1364
_reflns_number_gt 1929
_reflns_number_total 3562
_reflns_threshold_expression >2sigma(I)
_cod_data_source_file jo701495s_.cif
_cod_data_source_block 1
_cod_original_sg_symbol_H-M 'P 21/c'
_cod_database_code 4023026

loop_
_symmetry_equiv_pos_as_xyz
'x, y, z'
'-x, y+1/2, -z+1/2'
'-x, -y, -z'
'x, -y-1/2, z-1/2'

loop_
_atom_site_label
_atom_site_type_symbol
_atom_site_fract_x
_atom_site_fract_y
_atom_site_fract_z
_atom_site_U_iso_or_equiv
_atom_site_adp_type
_atom_site_occupancy
_atom_site_symmetry_multiplicity
_atom_site_calc_flag
Cl1 Cl 0.39924(13) 0.50791(4) 0.83707(5) 0.1001(3) Uani 1 1 d
N1 N 0.8232(2) -0.14974(11) 0.93916(12) 0.0487(5) Uani 1 1 d
O2 O 0.8895(2) -0.13860(9) 1.09111(9) 0.0555(4) Uani 1 1 d
O1 O 1.0600(2) -0.19782(10) 0.84211(11) 0.0734(5) Uani 1 1 d
C20 C 0.6626(3) 0.10859(14) 0.94066(16) 0.0485(6) Uani 1 1 d
C19 C 0.7060(3) 0.02234(14) 0.94156(16) 0.0462(5) Uani 1 1 d
C18 C 0.5426(3) 0.23774(13) 0.86119(13) 0.0452(5) Uani 1 1 d
C17 C 0.8716(3) -0.23377(14) 0.93965(14) 0.0472(5) Uani 1 1 d
C16 C 0.5846(3) 0.14993(15) 0.86833(16) 0.0491(6) Uani 1 1 d
C15 C 0.8285(3) -0.10881(13) 1.00891(14) 0.0429(5) Uani 1 1 d
C14 C 0.7773(3) -0.02216(13) 1.01256(13) 0.0429(5) Uani 1 1 d
C13 C 1.0270(4) -0.34238(17) 0.87708(17) 0.0607(7) Uani 1 1 d
C12 C 0.9888(3) -0.25957(14) 0.88456(14) 0.0478(5) Uani 1 1 d
C11 C 0.6346(3) 0.29488(15) 0.92070(17) 0.0590(7) Uani 1 1 d
C10 C 0.3646(4) 0.34987(17) 0.78413(17) 0.0642(7) Uani 1 1 d
C9 C 0.8195(4) 0.00408(16) 1.10635(15) 0.0545(6) Uani 1 1 d
C8 C 0.7986(5) -0.29351(17) 0.9860(2) 0.0789(9) Uani 1 1 d
C7 C 0.9002(4) -0.07281(15) 1.15507(16) 0.0576(6) Uani 1 1 d
C6 C 0.4092(3) 0.26782(16) 0.79210(15) 0.0551(6) Uani 1 1 d
C5 C 0.4557(3) 0.40341(14) 0.84508(16) 0.0593(6) Uani 1 1 d
C4 C 0.9488(5) -0.39988(18) 0.9225(2) 0.0790(9) Uani 1 1 d
C3 C 0.5920(4) 0.37689(16) 0.91343(17) 0.0645(7) Uani 1 1 d
C2 C 0.8364(5) -0.37585(19) 0.9774(2) 0.0950(10) Uani 1 1 d
C1 C 1.1693(11) -0.2203(3) 0.7797(5) 0.138(2) Uani 1 1 d
H2 H 1.198(5) -0.171(2) 0.753(2) 0.131(14) Uiso 1 1 d
H1 H 1.116(6) -0.255(3) 0.741(3) 0.154(18) Uiso 1 1 d
H15 H 0.685(3) -0.0025(12) 0.8852(14) 0.047(6) Uiso 1 1 d
H14 H 0.729(3) 0.2778(14) 0.9702(16) 0.070(7) Uiso 1 1 d
H13 H 0.345(3) 0.2308(13) 0.7504(14) 0.056(6) Uiso 1 1 d
H12 H 0.547(3) 0.1201(13) 0.8151(14) 0.052(6) Uiso 1 1 d
H11 H 0.280(4) 0.3686(16) 0.7384(17) 0.079(8) Uiso 1 1 d
H10 H 0.906(3) 0.0485(15) 1.1186(15) 0.063(7) Uiso 1 1 d
H9 H 0.689(3) 0.1371(13) 0.9954(15) 0.059(7) Uiso 1 1 d
H8 H 0.657(3) 0.4138(15) 0.9535(16) 0.072(8) Uiso 1 1 d
H7 H 1.039(4) -0.0658(15) 1.1836(16) 0.079(8) Uiso 1 1 d
H6 H 0.978(4) -0.4561(18) 0.9146(17) 0.086(8) Uiso 1 1 d
H5 H 0.724(4) -0.2758(18) 1.0226(19) 0.097(10) Uiso 1 1 d
H4 H 1.102(3) -0.3581(15) 0.8406(15) 0.063(7) Uiso 1 1 d
H3 H 0.783(5) -0.415(2) 1.011(2) 0.119(12) Uiso 1 1 d
H19 H 0.713(4) 0.0219(16) 1.1263(16) 0.074(8) Uiso 1 1 d
H18 H 0.831(3) -0.0905(15) 1.1978(16) 0.071(7) Uiso 1 1 d
H20 H 1.288(11) -0.243(4) 0.819(5) 0.28(4) Uiso 1 1 d

loop_
_atom_site_aniso_label
_atom_site_aniso_U_11
_atom_site_aniso_U_22
_atom_site_aniso_U_33
_atom_site_aniso_U_23
_atom_site_aniso_U_13
_atom_site_aniso_U_12
Cl1 0.1361(8) 0.0546(5) 0.1019(6) 0.0140(4) 0.0049(5) 0.0276(4)
N1 0.0516(10) 0.0443(11) 0.0521(11) 0.0005(9) 0.0148(8) 0.0091(8)
O2 0.0687(10) 0.0463(10) 0.0489(9) 0.0066(7) 0.0053(7) 0.0046(7)
O1 0.0907(13) 0.0614(12) 0.0810(13) -0.0146(9) 0.0484(10) -0.0071(9)
C20 0.0480(12) 0.0473(14) 0.0503(14) -0.0004(11) 0.0101(10) 0.0068(10)
C19 0.0443(12) 0.0479(14) 0.0476(14) 0.0006(11) 0.0118(10) 0.0045(10)
C18 0.0450(12) 0.0465(13) 0.0439(12) 0.0054(10) 0.0085(9) 0.0069(10)
C17 0.0497(12) 0.0454(13) 0.0455(12) 0.0002(10) 0.0067(10) 0.0042(10)
C16 0.0463(12) 0.0537(15) 0.0464(13) -0.0016(12) 0.0074(10) 0.0045(10)
C15 0.0376(11) 0.0439(13) 0.0478(13) 0.0052(10) 0.0101(9) 0.0011(9)
C14 0.0396(11) 0.0434(13) 0.0467(13) 0.0013(10) 0.0112(9) 0.0023(9)
C13 0.0635(16) 0.0585(18) 0.0570(16) -0.0183(13) 0.0047(13) 0.0110(13)
C12 0.0476(12) 0.0496(14) 0.0437(12) -0.0085(10) 0.0031(10) 0.0010(10)
C11 0.0597(15) 0.0552(17) 0.0535(15) 0.0042(12) -0.0093(12) 0.0089(12)
C10 0.0681(16) 0.0609(18) 0.0552(16) 0.0147(13) -0.0079(13) 0.0103(13)
C9 0.0642(16) 0.0503(16) 0.0500(14) -0.0024(11) 0.0141(12) -0.0012(13)
C8 0.106(2) 0.0523(18) 0.091(2) 0.0000(15) 0.0506(19) 0.0055(15)
C7 0.0679(17) 0.0578(16) 0.0464(14) 0.0007(12) 0.0095(13) -0.0073(12)
C6 0.0556(14) 0.0545(16) 0.0486(14) 0.0042(12) -0.0053(11) -0.0003(12)
C5 0.0703(15) 0.0469(15) 0.0596(15) 0.0114(12) 0.0100(12) 0.0119(12)
C4 0.111(2) 0.0444(17) 0.080(2) -0.0056(15) 0.0152(17) 0.0128(16)
C3 0.0764(17) 0.0488(16) 0.0593(16) -0.0031(13) -0.0082(13) 0.0030(13)
C2 0.136(3) 0.052(2) 0.111(3) 0.0038(18) 0.057(2) -0.0008(18)
C1 0.199(6) 0.096(3) 0.162(5) -0.040(3) 0.142(5) -0.034(4)

loop_
_atom_type_symbol
_atom_type_description
_atom_type_scat_dispersion_real
_atom_type_scat_dispersion_imag
_atom_type_scat_source
C C 0.0033 0.0016 'International Tables Vol C Tables 4.2.6.8 and 6.1.1.4'
H H 0.0000 0.0000 'International Tables Vol C Tables 4.2.6.8 and 6.1.1.4'
N N 0.0061 0.0033 'International Tables Vol C Tables 4.2.6.8 and 6.1.1.4'
O O 0.0106 0.0060 'International Tables Vol C Tables 4.2.6.8 and 6.1.1.4'
Cl Cl 0.1484 0.1585 'International Tables Vol C Tables 4.2.6.8 and 6.1.1.4'

loop_
_geom_angle_atom_site_label_1
_geom_angle_atom_site_label_2
_geom_angle_atom_site_label_3
_geom_angle
C15 N1 C17 122.64(18)
C15 O2 C7 110.16(17)
C12 O1 C1 117.6(3)
C16 C20 C19 123.7(2)
C14 C19 C20 125.9(2)
C11 C18 C6 117.0(2)
C11 C18 C16 122.5(2)
C6 C18 C16 120.6(2)
C8 C17 C12 117.3(2)
C8 C17 N1 124.2(2)
C12 C17 N1 118.3(2)
C20 C16 C18 127.2(2)
N1 C15 O2 124.56(19)
N1 C15 C14 125.11(19)
O2 C15 C14 110.28(18)
C19 C14 C15 123.4(2)
C19 C14 C9 128.6(2)
C15 C14 C9 107.97(18)
C4 C13 C12 120.7(3)
O1 C12 C13 125.0(2)
O1 C12 C17 114.7(2)
C13 C12 C17 120.3(2)
C3 C11 C18 121.6(2)
C5 C10 C6 118.9(2)
C14 C9 C7 103.68(19)
C2 C8 C17 121.8(3)
O2 C7 C9 107.60(19)
C10 C6 C18 122.0(2)
C10 C5 C3 121.2(2)
C10 C5 Cl1 119.76(19)
C3 C5 Cl1 119.0(2)
C2 C4 C13 119.9(3)
C11 C3 C5 119.2(2)
C4 C2 C8 120.0(3)

loop_
_geom_bond_atom_site_label_1
_geom_bond_atom_site_label_2
_geom_bond_distance
Cl1 C5 1.747(2)
N1 C15 1.266(3)
N1 C17 1.411(3)
O2 C15 1.356(2)
O2 C7 1.451(3)
O1 C12 1.361(3)
O1 C1 1.422(4)
C20 C16 1.336(3)
C20 C19 1.437(3)
C19 C14 1.336(3)
C18 C11 1.387(3)
C18 C6 1.389(3)
C18 C16 1.460(3)
C17 C8 1.378(4)
C17 C12 1.391(3)
C15 C14 1.462(3)
C14 C9 1.491(3)
C13 C4 1.364(4)
C13 C12 1.385(3)
C11 C3 1.369(3)
C10 C5 1.360(3)
C10 C6 1.373(3)
C9 C7 1.519(3)
C8 C2 1.379(4)
C5 C3 1.375(3)
C4 C2 1.354(4)

loop_
_cod_related_entry_id
_cod_related_entry_database
_cod_related_entry_code
1 ChemSpider 30658599
